data_7007076
loop_
_publ_author_name
'G\"adt, Torben'
'Eichele, Klaus'
'Wesemann, Lars'

_publ_section_title
;
 Bonding modes of stanna-closo-dodecaborate: eta1(Sn) to eta3(BH)
 rearrangement reactions in zwitterionic stanna-closo-dodecaborate
 ruthenium complexes.
;
_journal_issue 22
_journal_name_full 'Dalton transactions (Cambridge, England : 2003)'
_journal_page_first 2706
_journal_page_last 2713
_journal_paper_doi 10.1039/b517138e
_journal_year 2006
_chemical_formula_moiety 'C45 H56 B11 N2 P3 Ru Sn, 4(C2 H3 N)'
_chemical_formula_sum 'C53 H68 B11 N6 P3 Ru Sn'
_chemical_formula_weight 1220.71
_chemical_name_systematic
;
?
;
_space_group_IT_number 9
_symmetry_cell_setting monoclinic
_symmetry_space_group_name_Hall 'C -2yc'
_symmetry_space_group_name_H-M 'C 1 c 1'
_atom_sites_solution_hydrogens geom
_atom_sites_solution_primary direct
_atom_sites_solution_secondary difmap
_audit_creation_method SHELXL
_cell_angle_alpha 90.00
_cell_angle_beta 114.10(2)
_cell_angle_gamma 90.00
_cell_formula_units_Z 4
_cell_length_a 21.172(5)
_cell_length_b 17.293(9)
_cell_length_c 17.706(6)
_cell_measurement_reflns_used 23
_cell_measurement_temperature 173(2)
_cell_measurement_theta_max 12.73
_cell_measurement_theta_min 4.92
_cell_volume 5918(4)
_computing_cell_refinement 'Bruker XSCANS'
_computing_data_collection 'Bruker XSCANS'
_computing_data_reduction 'Bruker SHELXTL'
_computing_molecular_graphics 'Ortep-3 for Windows (Farrugia, 1997)'
_computing_publication_material 'SHELXL97 and WinGX (Farrugia, 1999)'
_computing_structure_refinement 'SHELXL-97 (Sheldrick, 1997)'
_computing_structure_solution 'SHELXS-97 (Sheldrick, 1997)'
_diffrn_ambient_temperature 173(2)
_diffrn_measured_fraction_theta_full 0.992
_diffrn_measured_fraction_theta_max 0.992
_diffrn_measurement_device_type 'Siemens P4'
_diffrn_measurement_method /w
_diffrn_radiation_monochromator graphite
_diffrn_radiation_source 'fine-focus sealed tube'
_diffrn_radiation_type MoK\a
_diffrn_radiation_wavelength 0.71073
_diffrn_reflns_av_R_equivalents 0.0580
_diffrn_reflns_av_sigmaI/netI 0.0491
_diffrn_reflns_limit_h_max 10
_diffrn_reflns_limit_h_min -27
_diffrn_reflns_limit_k_max 22
_diffrn_reflns_limit_k_min -22
_diffrn_reflns_limit_l_max 21
_diffrn_reflns_limit_l_min -22
_diffrn_reflns_number 20111
_diffrn_reflns_theta_full 27.60
_diffrn_reflns_theta_max 27.60
_diffrn_reflns_theta_min 2.11
_exptl_absorpt_coefficient_mu 0.799
_exptl_absorpt_correction_type none
_exptl_crystal_colour 'pale yellow'
_exptl_crystal_density_diffrn 1.370
_exptl_crystal_density_method 'not measured'
_exptl_crystal_description needle
_exptl_crystal_F_000 2488
_exptl_crystal_size_max 0.4
_exptl_crystal_size_mid 0.18
_exptl_crystal_size_min 0.12
_refine_diff_density_max 0.878
_refine_diff_density_min -0.812
_refine_diff_density_rms 0.091
_refine_ls_abs_structure_details 'Flack H D (1983), Acta Cryst. A39, 876-881'
_refine_ls_abs_structure_Flack 0.09(2)
_refine_ls_extinction_method none
_refine_ls_goodness_of_fit_ref 1.059
_refine_ls_hydrogen_treatment constr
_refine_ls_matrix_type full
_refine_ls_number_parameters 653
_refine_ls_number_reflns 6805
_refine_ls_number_restraints 2
_refine_ls_restrained_S_all 1.059
_refine_ls_R_factor_all 0.0412
_refine_ls_R_factor_gt 0.0347
_refine_ls_shift/su_max 0.001
_refine_ls_shift/su_mean 0.000
_refine_ls_structure_factor_coef Fsqd
_refine_ls_weighting_details 'calc w=1/[\s^2^(Fo^2^)+(0.0529P)^2^+1.3064P] where P=(Fo^2^+2Fc^2^)/3'
_refine_ls_weighting_scheme calc
_refine_ls_wR_factor_gt 0.0838
_refine_ls_wR_factor_ref 0.0885
_reflns_number_gt 6215
_reflns_number_total 6805
_reflns_threshold_expression >2sigma(I)
_cod_data_source_file b517138e.txt
_cod_data_source_block torben4
_cod_depositor_comments
;
The following automatic conversions were performed:
'_symmetry_cell_setting' value 'Monoclinic' changed to 'monoclinic'
according to '/home/saulius/struct/CIF-dictionaries/cif_core.dic'
dictionary named 'cif_core.dic' version 2.4.1 from 2010-06-29.

Automatic conversion script
Id: cif_fix_enum 1527 2010-12-29 10:47:43Z saulius 
;
_cod_original_sg_symbol_H-M Cc
_cod_database_code 7007076

loop_
_symmetry_equiv_pos_as_xyz
'x, y, z'
'x, -y, z+1/2'
'x+1/2, y+1/2, z'
'x+1/2, -y+1/2, z+1/2'

loop_
_atom_site_label
_atom_site_type_symbol
_atom_site_fract_x
_atom_site_fract_y
_atom_site_fract_z
_atom_site_U_iso_or_equiv
_atom_site_adp_type
_atom_site_occupancy
_atom_site_symmetry_multiplicity
_atom_site_calc_flag
_atom_site_refinement_flags
_atom_site_disorder_assembly
_atom_site_disorder_group
C1 C 0.4625(3) 0.8488(3) 0.3327(3) 0.0290(11) Uani 1 1 d . . .
C2 C 0.5288(4) 0.8873(4) 0.3818(4) 0.0466(17) Uani 1 1 d . . .
H2A H 0.5663 0.8548 0.3842 0.070 Uiso 1 1 calc R . .
H2B H 0.5324 0.8965 0.4369 0.070 Uiso 1 1 calc R . .
H2C H 0.5310 0.9357 0.3564 0.070 Uiso 1 1 calc R . .
C3 C 0.2753(4) 0.9625(4) 0.2557(4) 0.0389(14) Uani 1 1 d . . .
C4 C 0.2609(6) 1.0392(5) 0.2760(5) 0.078(3) Uani 1 1 d . . .
H4A H 0.2932 1.0522 0.3310 0.117 Uiso 1 1 calc R . .
H4B H 0.2147 1.0411 0.2732 0.117 Uiso 1 1 calc R . .
H4C H 0.2653 1.0755 0.2374 0.117 Uiso 1 1 calc R . .
C5 C 0.2609(3) 0.6308(3) 0.0907(3) 0.0274(11) Uani 1 1 d . . .
H5A H 0.2438 0.6499 0.0343 0.033 Uiso 1 1 calc R . .
H5B H 0.2725 0.5767 0.0897 0.033 Uiso 1 1 calc R . .
C6 C 0.1567(3) 0.7105(3) 0.0863(3) 0.0320(12) Uani 1 1 d . . .
H6A H 0.1299 0.7207 0.1184 0.038 Uiso 1 1 calc R . .
H6B H 0.1244 0.7004 0.0297 0.038 Uiso 1 1 calc R . .
C7 C 0.2297(3) 0.6326(3) 0.2166(3) 0.0302(12) Uani 1 1 d . . .
H7A H 0.2655 0.5933 0.2355 0.036 Uiso 1 1 calc R . .
H7B H 0.1926 0.6155 0.2315 0.036 Uiso 1 1 calc R . .
C8 C 0.2010(3) 0.6369(3) 0.1211(3) 0.0311(12) Uani 1 1 d . . .
C9 C 0.1544(4) 0.5662(4) 0.0854(4) 0.0436(16) Uani 1 1 d . . .
H9A H 0.1133 0.5711 0.0952 0.065 Uiso 1 1 calc R . .
H9B H 0.1788 0.5202 0.1117 0.065 Uiso 1 1 calc R . .
H9C H 0.1421 0.5632 0.0269 0.065 Uiso 1 1 calc R . .
C10 C 0.3921(3) 0.6122(3) 0.2324(3) 0.0293(11) Uani 1 1 d . . .
C11 C 0.4323(3) 0.6342(3) 0.3126(3) 0.0267(11) Uani 1 1 d . . .
H11 H 0.4341 0.6860 0.3277 0.032 Uiso 1 1 calc R . .
C12 C 0.4707(3) 0.5788(4) 0.3715(3) 0.0334(12) Uani 1 1 d . . .
H12 H 0.4967 0.5936 0.4260 0.040 Uiso 1 1 calc R . .
C13 C 0.4698(4) 0.5042(4) 0.3492(4) 0.0457(17) Uani 1 1 d . . .
H13 H 0.4960 0.4678 0.3880 0.055 Uiso 1 1 calc R . .
C14 C 0.4300(5) 0.4818(4) 0.2687(5) 0.064(3) Uani 1 1 d . . .
H14 H 0.4289 0.4301 0.2536 0.076 Uiso 1 1 calc R . .
C15 C 0.3919(5) 0.5359(4) 0.2109(4) 0.054(2) Uani 1 1 d . . .
H15 H 0.3658 0.5205 0.1566 0.065 Uiso 1 1 calc R . .
C16 C 0.3913(3) 0.6825(3) 0.0912(3) 0.0264(11) Uani 1 1 d . . .
C17 C 0.3710(3) 0.6437(4) 0.0155(4) 0.0369(13) Uani 1 1 d . . .
H17 H 0.3286 0.6183 -0.0066 0.044 Uiso 1 1 calc R . .
C18 C 0.4134(4) 0.6429(4) -0.0267(4) 0.0458(17) Uani 1 1 d . . .
H18 H 0.3992 0.6171 -0.0770 0.055 Uiso 1 1 calc R . .
C19 C 0.4766(4) 0.6801(4) 0.0053(4) 0.0436(16) Uani 1 1 d . . .
H19 H 0.5047 0.6794 -0.0236 0.052 Uiso 1 1 calc R . .
C20 C 0.4983(3) 0.7184(4) 0.0803(4) 0.0396(14) Uani 1 1 d . . .
H20 H 0.5410 0.7431 0.1023 0.048 Uiso 1 1 calc R . .
C21 C 0.4552(3) 0.7196(3) 0.1227(4) 0.0327(12) Uani 1 1 d . . .
H21 H 0.4695 0.7457 0.1728 0.039 Uiso 1 1 calc R . .
C22 C 0.1973(3) 0.7989(3) -0.0208(3) 0.0301(12) Uani 1 1 d . . .
C23 C 0.2510(3) 0.7888(3) -0.0454(3) 0.0305(12) Uani 1 1 d . . .
H23 H 0.2957 0.7816 -0.0056 0.037 Uiso 1 1 calc R . .
C24 C 0.2393(4) 0.7893(3) -0.1284(4) 0.0376(14) Uani 1 1 d . . .
H24 H 0.2758 0.7818 -0.1440 0.045 Uiso 1 1 calc R . .
C25 C 0.1724(4) 0.8009(4) -0.1882(4) 0.0475(18) Uani 1 1 d . . .
H25 H 0.1643 0.8017 -0.2439 0.057 Uiso 1 1 calc R . .
C26 C 0.1190(4) 0.8112(4) -0.1650(4) 0.053(2) Uani 1 1 d . . .
H26 H 0.0745 0.8186 -0.2053 0.064 Uiso 1 1 calc R . .
C27 C 0.1302(4) 0.8107(4) -0.0825(4) 0.0421(15) Uani 1 1 d . . .
H27 H 0.0933 0.8183 -0.0675 0.050 Uiso 1 1 calc R . .
C28 C 0.1538(3) 0.8801(3) 0.0868(3) 0.0309(12) Uani 1 1 d . . .
C29 C 0.1070(3) 0.8806(4) 0.1231(4) 0.0393(14) Uani 1 1 d . . .
H29 H 0.0978 0.8350 0.1444 0.047 Uiso 1 1 calc R . .
C30 C 0.0732(4) 0.9493(5) 0.1282(5) 0.0522(18) Uani 1 1 d . . .
H30 H 0.0420 0.9491 0.1530 0.063 Uiso 1 1 calc R . .
C31 C 0.0865(4) 1.0153(4) 0.0965(5) 0.0510(17) Uani 1 1 d . . .
H31 H 0.0639 1.0607 0.0990 0.061 Uiso 1 1 calc R . .
C32 C 0.1335(4) 1.0163(4) 0.0606(4) 0.0450(16) Uani 1 1 d . . .
H32 H 0.1425 1.0626 0.0400 0.054 Uiso 1 1 calc R . .
C33 C 0.1672(3) 0.9497(4) 0.0547(4) 0.0371(13) Uani 1 1 d . . .
H33 H 0.1983 0.9508 0.0298 0.044 Uiso 1 1 calc R . .
C34 C 0.1937(3) 0.7636(4) 0.2933(4) 0.0336(12) Uani 1 1 d . . .
C35 C 0.2081(3) 0.8308(4) 0.3407(4) 0.0378(14) Uani 1 1 d . . .
H35 H 0.2522 0.8522 0.3604 0.045 Uiso 1 1 calc R . .
C36 C 0.1574(5) 0.8659(5) 0.3588(5) 0.059(2) Uani 1 1 d . . .
H36 H 0.1676 0.9108 0.3904 0.071 Uiso 1 1 calc R . .
C37 C 0.0909(4) 0.8345(6) 0.3303(6) 0.065(2) Uani 1 1 d . . .
H37 H 0.0569 0.8587 0.3424 0.078 Uiso 1 1 calc R . .
C38 C 0.0760(4) 0.7677(6) 0.2840(5) 0.060(2) Uani 1 1 d . . .
H38 H 0.0318 0.7465 0.2642 0.072 Uiso 1 1 calc R . .
C39 C 0.1283(3) 0.7317(4) 0.2672(4) 0.0422(15) Uani 1 1 d . . .
H39 H 0.1188 0.6854 0.2379 0.051 Uiso 1 1 calc R . .
C40 C 0.3195(3) 0.6877(3) 0.3773(3) 0.0289(11) Uani 1 1 d . . .
C41 C 0.3102(4) 0.6151(4) 0.4041(4) 0.0431(15) Uani 1 1 d . . .
H41 H 0.2761 0.5823 0.3687 0.052 Uiso 1 1 calc R . .
C42 C 0.3518(4) 0.5913(4) 0.4841(4) 0.0515(19) Uani 1 1 d . . .
H42 H 0.3465 0.5418 0.5013 0.062 Uiso 1 1 calc R . .
C43 C 0.4012(4) 0.6409(4) 0.5391(4) 0.0497(18) Uani 1 1 d . . .
H43 H 0.4281 0.6249 0.5929 0.060 Uiso 1 1 calc R . .
C44 C 0.4100(3) 0.7134(4) 0.5132(4) 0.0392(14) Uani 1 1 d . . .
H44 H 0.4429 0.7468 0.5494 0.047 Uiso 1 1 calc R . .
C45 C 0.3691(3) 0.7370(3) 0.4318(3) 0.0288(11) Uani 1 1 d . . .
H45 H 0.3753 0.7860 0.4142 0.035 Uiso 1 1 calc R . .
C46 C 0.1917(6) 0.5836(6) -0.1823(7) 0.074(3) Uani 1 1 d . . .
C47 C 0.1814(7) 0.6073(6) -0.2672(6) 0.086(3) Uani 1 1 d . . .
H47A H 0.1551 0.5684 -0.3060 0.129 Uiso 1 1 calc R . .
H47B H 0.2256 0.6132 -0.2697 0.129 Uiso 1 1 calc R . .
H47C H 0.1569 0.6555 -0.2808 0.129 Uiso 1 1 calc R . .
C48 C 0.4062(8) 0.7765(9) -0.1932(9) 0.098(4) Uiso 1 1 d . . .
C49 C 0.4456(10) 0.8408(10) -0.1560(12) 0.142(6) Uiso 1 1 d . . .
H49A H 0.4843 0.8254 -0.1066 0.212 Uiso 1 1 calc R . .
H49B H 0.4178 0.8772 -0.1421 0.212 Uiso 1 1 calc R . .
H49C H 0.4622 0.8645 -0.1935 0.212 Uiso 1 1 calc R . .
C50 C 0.1943(12) 1.4091(11) 0.0141(15) 0.152(7) Uiso 1 1 d . . .
C51 C 0.1216(13) 1.3970(13) -0.0612(17) 0.189(10) Uiso 1 1 d . . .
H51A H 0.1055 1.3454 -0.0598 0.284 Uiso 1 1 calc R . .
H51B H 0.1264 1.4049 -0.1123 0.284 Uiso 1 1 calc R . .
H51C H 0.0889 1.4334 -0.0572 0.284 Uiso 1 1 calc R . .
C52 C 0.2169(6) 1.2248(6) 0.0901(7) 0.078(3) Uani 1 1 d . . .
C53 C 0.2760(6) 1.2389(7) 0.0745(9) 0.091(3) Uani 1 1 d . . .
H53A H 0.2635 1.2381 0.0159 0.137 Uiso 1 1 calc R . .
H53B H 0.3100 1.1996 0.1007 0.137 Uiso 1 1 calc R . .
H53C H 0.2949 1.2886 0.0963 0.137 Uiso 1 1 calc R . .
B1 B 0.4376(3) 1.0001(4) 0.1899(4) 0.0284(12) Uani 1 1 d . . .
H1 H 0.4485 1.0011 0.2562 0.034 Uiso 1 1 calc R . .
B2 B 0.3520(3) 1.0308(4) 0.1080(4) 0.0293(13) Uani 1 1 d . . .
H2 H 0.3090 1.0513 0.1224 0.035 Uiso 1 1 calc R . .
B3 B 0.3393(3) 0.9782(4) 0.0096(4) 0.0294(13) Uani 1 1 d . . .
H3 H 0.2878 0.9659 -0.0391 0.035 Uiso 1 1 calc R . .
B4 B 0.4169(3) 0.9137(4) 0.0320(4) 0.0279(12) Uani 1 1 d . . .
H4 H 0.4149 0.8599 -0.0019 0.034 Uiso 1 1 calc R . .
B5 B 0.4770(3) 0.9273(4) 0.1433(4) 0.0314(13) Uani 1 1 d . . .
H5 H 0.5130 0.8821 0.1801 0.038 Uiso 1 1 calc R . .
B6 B 0.5018(3) 1.0257(4) 0.1556(4) 0.0318(13) Uani 1 1 d . . .
H6 H 0.5536 1.0419 0.2013 0.038 Uiso 1 1 calc R . .
B7 B 0.4292(4) 1.0857(4) 0.1349(4) 0.0301(13) Uani 1 1 d . . .
H7 H 0.4342 1.1412 0.1671 0.036 Uiso 1 1 calc R . .
B8 B 0.3709(4) 1.0737(4) 0.0293(4) 0.0302(13) Uani 1 1 d . . .
H8 H 0.3380 1.1214 -0.0068 0.036 Uiso 1 1 calc R . .
B9 B 0.4090(3) 1.0045(4) -0.0156(4) 0.0305(13) Uani 1 1 d . . .
H9 H 0.4005 1.0071 -0.0811 0.037 Uiso 1 1 calc R . .
B10 B 0.4895(3) 0.9759(4) 0.0619(4) 0.0315(13) Uani 1 1 d . . .
H10 H 0.5333 0.9602 0.0467 0.038 Uiso 1 1 calc R . .
B11 B 0.4626(3) 1.0726(4) 0.0582(4) 0.0299(13) Uani 1 1 d . . .
H11A H 0.4889 1.1195 0.0404 0.036 Uiso 1 1 calc R . .
N1 N 0.4117(2) 0.8195(3) 0.2930(3) 0.0260(9) Uani 1 1 d . . .
N2 N 0.2878(2) 0.9027(3) 0.2390(3) 0.0258(9) Uani 1 1 d . . .
N3 N 0.1966(6) 0.5661(7) -0.1200(6) 0.100(3) Uani 1 1 d . . .
N4 N 0.3824(10) 0.7236(11) -0.2198(11) 0.170(6) Uiso 1 1 d . . .
N5 N 0.2500(11) 1.4207(11) 0.0764(13) 0.182(7) Uiso 1 1 d . . .
N6 N 0.1680(8) 1.2176(8) 0.1037(12) 0.163(7) Uani 1 1 d . . .
P1 P 0.34064(7) 0.68397(8) 0.15334(8) 0.0228(3) Uani 1 1 d . . .
P2 P 0.20718(7) 0.79716(8) 0.08763(8) 0.0247(3) Uani 1 1 d . . .
P3 P 0.26523(7) 0.72164(8) 0.27222(8) 0.0242(3) Uani 1 1 d . . .
Ru1 Ru 0.312608(18) 0.79882(2) 0.197922(19) 0.01933(9) Uani 1 1 d . . .
Sn1 Sn 0.363354(17) 0.896722(19) 0.121241(18) 0.02353(9) Uani 1 1 d . . .

loop_
_atom_site_aniso_label
_atom_site_aniso_U_11
_atom_site_aniso_U_22
_atom_site_aniso_U_33
_atom_site_aniso_U_23
_atom_site_aniso_U_13
_atom_site_aniso_U_12
C1 0.028(3) 0.038(3) 0.020(2) 0.004(2) 0.007(2) -0.001(2)
C2 0.031(3) 0.054(4) 0.038(3) 0.001(3) -0.004(3) -0.010(3)
C3 0.045(4) 0.046(4) 0.024(3) 0.006(2) 0.012(3) 0.014(3)
C4 0.130(9) 0.055(5) 0.038(4) 0.002(3) 0.024(5) 0.043(6)
C5 0.028(3) 0.027(2) 0.024(2) -0.003(2) 0.007(2) -0.006(2)
C6 0.019(2) 0.044(3) 0.027(2) 0.001(2) 0.004(2) -0.008(2)
C7 0.030(3) 0.033(3) 0.026(3) 0.003(2) 0.011(2) -0.010(2)
C8 0.027(3) 0.032(3) 0.028(3) 0.000(2) 0.005(2) -0.012(2)
C9 0.038(3) 0.041(3) 0.038(3) 0.008(3) 0.001(3) -0.017(3)
C10 0.031(3) 0.033(3) 0.025(2) 0.003(2) 0.012(2) 0.003(2)
C11 0.022(3) 0.032(3) 0.025(2) 0.002(2) 0.009(2) -0.001(2)
C12 0.029(3) 0.042(3) 0.022(2) 0.004(2) 0.003(2) 0.003(2)
C13 0.048(4) 0.039(3) 0.038(3) 0.013(3) 0.005(3) 0.013(3)
C14 0.093(7) 0.030(3) 0.045(4) 0.000(3) 0.004(4) 0.015(4)
C15 0.076(6) 0.032(3) 0.035(3) -0.006(3) 0.003(3) 0.005(3)
C16 0.032(3) 0.023(2) 0.024(2) 0.0026(19) 0.011(2) 0.006(2)
C17 0.039(3) 0.044(3) 0.026(3) -0.003(2) 0.012(2) 0.003(3)
C18 0.061(5) 0.054(4) 0.031(3) -0.004(3) 0.027(3) 0.018(3)
C19 0.053(4) 0.049(4) 0.043(3) 0.011(3) 0.034(3) 0.019(3)
C20 0.037(3) 0.038(3) 0.054(4) 0.009(3) 0.029(3) 0.007(3)
C21 0.030(3) 0.034(3) 0.034(3) 0.001(2) 0.013(2) 0.005(2)
C22 0.027(3) 0.031(3) 0.023(2) 0.002(2) 0.002(2) -0.007(2)
C23 0.032(3) 0.032(3) 0.022(2) -0.001(2) 0.005(2) -0.004(2)
C24 0.051(4) 0.036(3) 0.030(3) 0.000(2) 0.021(3) -0.009(3)
C25 0.069(5) 0.044(3) 0.021(3) 0.000(2) 0.010(3) -0.009(3)
C26 0.050(4) 0.063(4) 0.028(3) 0.004(3) -0.004(3) -0.011(4)
C27 0.032(3) 0.059(4) 0.025(3) 0.001(3) 0.002(2) -0.005(3)
C28 0.023(3) 0.041(3) 0.025(2) 0.002(2) 0.007(2) 0.005(2)
C29 0.027(3) 0.051(3) 0.040(3) 0.008(3) 0.014(3) 0.009(3)
C30 0.037(4) 0.065(5) 0.056(4) 0.006(3) 0.020(3) 0.018(3)
C31 0.046(4) 0.051(4) 0.051(4) 0.006(3) 0.014(3) 0.018(3)
C32 0.043(4) 0.040(3) 0.040(3) 0.003(3) 0.004(3) 0.001(3)
C33 0.029(3) 0.040(3) 0.038(3) 0.003(2) 0.009(2) 0.001(3)
C34 0.026(3) 0.048(3) 0.030(3) 0.011(2) 0.015(2) 0.000(3)
C35 0.039(3) 0.048(3) 0.034(3) 0.008(3) 0.024(3) 0.008(3)
C36 0.063(5) 0.074(5) 0.054(4) 0.005(4) 0.037(4) 0.022(4)
C37 0.056(5) 0.086(6) 0.075(5) 0.014(5) 0.050(5) 0.026(5)
C38 0.035(4) 0.093(6) 0.067(5) 0.032(5) 0.036(4) 0.011(4)
C39 0.033(3) 0.055(4) 0.047(4) 0.011(3) 0.025(3) 0.000(3)
C40 0.028(3) 0.037(3) 0.025(2) 0.003(2) 0.015(2) 0.002(2)
C41 0.056(4) 0.042(3) 0.033(3) 0.009(2) 0.021(3) -0.002(3)
C42 0.070(5) 0.044(4) 0.037(3) 0.016(3) 0.018(3) 0.007(4)
C43 0.055(5) 0.055(4) 0.032(3) 0.016(3) 0.010(3) 0.017(4)
C44 0.036(3) 0.053(4) 0.025(3) 0.004(2) 0.009(2) 0.009(3)
C45 0.032(3) 0.033(3) 0.026(2) 0.002(2) 0.016(2) 0.004(2)
C46 0.076(7) 0.071(6) 0.069(6) -0.025(5) 0.025(5) -0.006(5)
C47 0.111(9) 0.085(7) 0.069(6) -0.022(5) 0.045(6) 0.000(6)
C52 0.103(8) 0.071(6) 0.091(7) -0.011(5) 0.070(7) 0.000(6)
C53 0.095(8) 0.086(7) 0.129(10) -0.014(7) 0.082(8) -0.008(6)
B1 0.029(3) 0.034(3) 0.024(3) -0.001(2) 0.012(2) -0.005(3)
B2 0.033(4) 0.033(3) 0.026(3) 0.008(2) 0.016(3) 0.002(3)
B3 0.026(3) 0.039(3) 0.022(3) 0.003(2) 0.008(2) -0.003(3)
B4 0.030(3) 0.039(3) 0.022(3) -0.001(2) 0.018(2) -0.008(3)
B5 0.019(3) 0.035(3) 0.035(3) 0.003(2) 0.005(2) -0.012(3)
B6 0.029(3) 0.037(3) 0.030(3) -0.004(2) 0.013(3) -0.003(3)
B7 0.035(3) 0.024(3) 0.035(3) 0.002(2) 0.018(3) -0.004(3)
B8 0.035(3) 0.034(3) 0.026(3) 0.005(2) 0.016(3) -0.002(3)
B9 0.035(3) 0.042(3) 0.022(3) 0.001(2) 0.020(2) -0.006(3)
B10 0.030(3) 0.035(3) 0.034(3) -0.002(2) 0.017(3) -0.009(3)
B11 0.031(3) 0.033(3) 0.031(3) 0.004(2) 0.017(3) -0.005(3)
N1 0.028(2) 0.031(2) 0.0185(19) 0.0012(17) 0.0089(18) -0.0002(19)
N2 0.023(2) 0.035(2) 0.020(2) -0.0003(17) 0.0096(17) 0.0043(19)
N3 0.101(8) 0.129(8) 0.057(5) -0.004(5) 0.018(5) -0.017(7)
N6 0.165(13) 0.148(12) 0.264(18) -0.075(12) 0.179(14) -0.069(10)
P1 0.0232(6) 0.0253(6) 0.0185(5) -0.0008(5) 0.0073(5) -0.0005(5)
P2 0.0190(6) 0.0306(7) 0.0211(6) 0.0033(5) 0.0047(5) -0.0032(5)
P3 0.0211(6) 0.0302(7) 0.0223(6) 0.0035(5) 0.0101(5) -0.0013(5)
Ru1 0.01719(17) 0.02418(18) 0.01648(15) 0.00078(14) 0.00672(13) -0.00187(16)
Sn1 0.02305(16) 0.02866(17) 0.01943(14) 0.00109(13) 0.00922(12) -0.00564(15)

loop_
_atom_type_symbol
_atom_type_description
_atom_type_scat_dispersion_real
_atom_type_scat_dispersion_imag
_atom_type_scat_source
C C 0.0033 0.0016 'International Tables Vol C Tables 4.2.6.8 and 6.1.1.4'
H H 0.0000 0.0000 'International Tables Vol C Tables 4.2.6.8 and 6.1.1.4'
B B 0.0013 0.0007 'International Tables Vol C Tables 4.2.6.8 and 6.1.1.4'
N N 0.0061 0.0033 'International Tables Vol C Tables 4.2.6.8 and 6.1.1.4'
P P 0.1023 0.0942 'International Tables Vol C Tables 4.2.6.8 and 6.1.1.4'
Ru Ru -1.2594 0.8363 'International Tables Vol C Tables 4.2.6.8 and 6.1.1.4'
Sn Sn -0.6537 1.4246 'International Tables Vol C Tables 4.2.6.8 and 6.1.1.4'

loop_
_geom_angle_atom_site_label_1
_geom_angle_atom_site_label_2
_geom_angle_atom_site_label_3
_geom_angle
_geom_angle_site_symmetry_1
_geom_angle_site_symmetry_3
_geom_angle_publ_flag
N1 C1 C2 178.1(6) . . ?
N2 C3 C4 178.3(9) . . ?
C8 C5 P1 115.5(4) . . ?
C8 C6 P2 114.2(4) . . ?
C8 C7 P3 116.2(4) . . ?
C9 C8 C7 108.1(5) . . ?
C9 C8 C6 107.8(5) . . ?
C7 C8 C6 112.2(5) . . ?
C9 C8 C5 106.2(5) . . ?
C7 C8 C5 111.2(5) . . ?
C6 C8 C5 111.1(5) . . ?
C15 C10 C11 118.9(5) . . ?
C15 C10 P1 119.9(4) . . ?
C11 C10 P1 121.2(4) . . ?
C10 C11 C12 120.2(5) . . ?
C13 C12 C11 120.0(5) . . ?
C12 C13 C14 120.1(6) . . ?
C15 C14 C13 120.0(6) . . ?
C10 C15 C14 120.7(6) . . ?
C21 C16 C17 118.2(6) . . ?
C21 C16 P1 117.8(4) . . ?
C17 C16 P1 123.9(5) . . ?
C18 C17 C16 120.6(6) . . ?
C19 C18 C17 120.5(6) . . ?
C18 C19 C20 120.1(6) . . ?
C19 C20 C21 119.3(6) . . ?
C16 C21 C20 121.2(6) . . ?
C23 C22 C27 118.2(6) . . ?
C23 C22 P2 124.5(4) . . ?
C27 C22 P2 117.3(5) . . ?
C22 C23 C24 121.2(6) . . ?
C23 C24 C25 119.5(7) . . ?
C26 C25 C24 120.0(6) . . ?
C25 C26 C27 120.8(7) . . ?
C26 C27 C22 120.2(7) . . ?
C29 C28 C33 118.8(6) . . ?
C29 C28 P2 124.1(5) . . ?
C33 C28 P2 116.7(5) . . ?
C28 C29 C30 121.0(7) . . ?
C31 C30 C29 119.2(7) . . ?
C30 C31 C32 120.8(7) . . ?
C33 C32 C31 121.0(7) . . ?
C32 C33 C28 119.1(6) . . ?
C39 C34 C35 118.6(6) . . ?
C39 C34 P3 124.5(5) . . ?
C35 C34 P3 116.9(5) . . ?
C36 C35 C34 120.4(7) . . ?
C35 C36 C37 120.7(8) . . ?
C38 C37 C36 119.6(7) . . ?
C37 C38 C39 119.3(8) . . ?
C34 C39 C38 121.3(8) . . ?
C41 C40 C45 119.5(5) . . ?
C41 C40 P3 121.2(5) . . ?
C45 C40 P3 119.3(4) . . ?
C40 C41 C42 119.8(7) . . ?
C41 C42 C43 120.8(6) . . ?
C44 C43 C42 119.6(6) . . ?
C43 C44 C45 119.8(6) . . ?
C40 C45 C44 120.5(5) . . ?
N3 C46 C47 177.2(13) . . ?
N4 C48 C49 172(2) . . ?
N5 C50 C51 176(2) . . ?
N6 C52 C53 176.2(13) . . ?
B7 B1 B6 60.6(4) . . ?
B7 B1 B2 58.8(4) . . ?
B6 B1 B2 107.5(4) . . ?
B7 B1 B5 106.6(4) . . ?
B6 B1 B5 58.1(3) . . ?
B2 B1 B5 108.2(4) . . ?
B7 B1 Sn1 117.4(4) . . ?
B6 B1 Sn1 117.3(4) . . ?
B2 B1 Sn1 65.6(3) . . ?
B5 B1 Sn1 65.7(3) . . ?
B8 B2 B7 60.5(4) . . ?
B8 B2 B1 105.7(5) . . ?
B7 B2 B1 56.8(3) . . ?
B8 B2 B3 57.7(3) . . ?
B7 B2 B3 105.9(4) . . ?
B1 B2 B3 107.8(4) . . ?
B8 B2 Sn1 116.8(4) . . ?
B7 B2 Sn1 117.3(4) . . ?
B1 B2 Sn1 67.3(3) . . ?
B3 B2 Sn1 65.4(3) . . ?
B8 B3 B9 61.3(4) . . ?
B8 B3 B2 57.7(3) . . ?
B9 B3 B2 106.9(4) . . ?
B8 B3 B4 106.5(4) . . ?
B9 B3 B4 57.3(4) . . ?
B2 B3 B4 107.9(4) . . ?
B8 B3 Sn1 118.0(4) . . ?
B9 B3 Sn1 117.3(4) . . ?
B2 B3 Sn1 66.7(3) . . ?
B4 B3 Sn1 65.9(3) . . ?
B9 B4 B10 60.1(4) . . ?
B9 B4 B5 106.5(4) . . ?
B10 B4 B5 58.4(3) . . ?
B9 B4 B3 57.8(4) . . ?
B10 B4 B3 106.2(4) . . ?
B5 B4 B3 107.8(4) . . ?
B9 B4 Sn1 117.7(4) . . ?
B10 B4 Sn1 118.8(4) . . ?
B5 B4 Sn1 67.0(3) . . ?
B3 B4 Sn1 65.8(3) . . ?
B6 B5 B10 60.7(4) . . ?
B6 B5 B4 106.9(4) . . ?
B10 B5 B4 57.9(3) . . ?
B6 B5 B1 57.5(4) . . ?
B10 B5 B1 106.2(4) . . ?
B4 B5 B1 108.2(4) . . ?
B6 B5 Sn1 118.1(4) . . ?
B10 B5 Sn1 117.0(4) . . ?
B4 B5 Sn1 65.5(3) . . ?
B1 B5 Sn1 67.2(3) . . ?
B1 B6 B7 59.3(4) . . ?
B1 B6 B5 64.4(4) . . ?
B7 B6 B5 110.5(5) . . ?
B1 B6 B11 109.3(5) . . ?
B7 B6 B11 60.5(4) . . ?
B5 B6 B11 108.8(4) . . ?
B1 B6 B10 111.0(4) . . ?
B7 B6 B10 107.8(5) . . ?
B5 B6 B10 59.9(4) . . ?
B11 B6 B10 59.1(4) . . ?
B1 B7 B6 60.2(4) . . ?
B1 B7 B2 64.4(3) . . ?
B6 B7 B2 111.7(4) . . ?
B1 B7 B11 109.7(5) . . ?
B6 B7 B11 60.1(4) . . ?
B2 B7 B11 109.6(5) . . ?
B1 B7 B8 110.9(4) . . ?
B6 B7 B8 108.7(5) . . ?
B2 B7 B8 59.4(4) . . ?
B11 B7 B8 60.4(4) . . ?
B3 B8 B2 64.6(4) . . ?
B3 B8 B7 111.1(4) . . ?
B2 B8 B7 60.2(3) . . ?
B3 B8 B11 109.0(5) . . ?
B2 B8 B11 109.7(4) . . ?
B7 B8 B11 59.8(4) . . ?
B3 B8 B9 59.5(4) . . ?
B2 B8 B9 110.9(4) . . ?
B7 B8 B9 107.3(5) . . ?
B11 B8 B9 59.4(4) . . ?
B4 B9 B3 64.8(4) . . ?
B4 B9 B10 60.3(4) . . ?
B3 B9 B10 111.8(4) . . ?
B4 B9 B11 109.3(4) . . ?
B3 B9 B11 109.4(4) . . ?
B10 B9 B11 59.4(4) . . ?
B4 B9 B8 110.8(4) . . ?
B3 B9 B8 59.2(4) . . ?
B10 B9 B8 107.9(4) . . ?
B11 B9 B8 60.2(4) . . ?
B11 B10 B9 60.7(4) . . ?
B11 B10 B4 109.8(5) . . ?
B9 B10 B4 59.6(4) . . ?
B11 B10 B5 109.1(5) . . ?
B9 B10 B5 110.3(5) . . ?
B4 B10 B5 63.7(3) . . ?
B11 B10 B6 60.0(4) . . ?
B9 B10 B6 108.3(5) . . ?
B4 B10 B6 110.5(5) . . ?
B5 B10 B6 59.4(4) . . ?
B10 B11 B6 60.9(4) . . ?
B10 B11 B9 59.9(4) . . ?
B6 B11 B9 108.4(4) . . ?
B10 B11 B7 108.3(4) . . ?
B6 B11 B7 59.4(4) . . ?
B9 B11 B7 108.1(4) . . ?
B10 B11 B8 108.4(4) . . ?
B6 B11 B8 107.7(4) . . ?
B9 B11 B8 60.4(4) . . ?
B7 B11 B8 59.8(4) . . ?
C1 N1 Ru1 161.5(4) . . ?
C3 N2 Ru1 173.7(5) . . ?
C16 P1 C5 104.5(3) . . ?
C16 P1 C10 97.9(3) . . ?
C5 P1 C10 103.5(3) . . ?
C16 P1 Ru1 121.10(18) . . ?
C5 P1 Ru1 109.59(19) . . ?
C10 P1 Ru1 118.18(18) . . ?
C28 P2 C6 106.7(3) . . ?
C28 P2 C22 99.9(3) . . ?
C6 P2 C22 100.5(3) . . ?
C28 P2 Ru1 112.49(18) . . ?
C6 P2 Ru1 112.41(18) . . ?
C22 P2 Ru1 123.0(2) . . ?
C7 P3 C40 103.1(3) . . ?
C7 P3 C34 104.4(3) . . ?
C40 P3 C34 98.4(3) . . ?
C7 P3 Ru1 110.68(19) . . ?
C40 P3 Ru1 120.72(19) . . ?
C34 P3 Ru1 117.33(19) . . ?
N2 Ru1 N1 83.44(18) . . ?
N2 Ru1 P2 90.67(13) . . ?
N1 Ru1 P2 170.26(13) . . ?
N2 Ru1 P1 179.62(14) . . ?
N1 Ru1 P1 96.20(13) . . ?
P2 Ru1 P1 89.70(5) . . ?
N2 Ru1 P3 93.88(14) . . ?
N1 Ru1 P3 99.24(13) . . ?
P2 Ru1 P3 88.86(5) . . ?
P1 Ru1 P3 86.05(6) . . ?
N2 Ru1 Sn1 80.86(14) . . ?
N1 Ru1 Sn1 79.77(12) . . ?
P2 Ru1 Sn1 91.66(4) . . ?
P1 Ru1 Sn1 99.20(5) . . ?
P3 Ru1 Sn1 174.72(4) . . ?
B3 Sn1 B4 48.3(2) . . ?
B3 Sn1 B2 47.9(2) . . ?
B4 Sn1 B2 82.2(2) . . ?
B3 Sn1 B5 81.8(2) . . ?
B4 Sn1 B5 47.6(2) . . ?
B2 Sn1 B5 81.3(2) . . ?
B3 Sn1 B1 81.2(2) . . ?
B4 Sn1 B1 81.2(2) . . ?
B2 Sn1 B1 47.1(2) . . ?
B5 Sn1 B1 47.1(2) . . ?
B3 Sn1 Ru1 146.38(16) . . ?
B4 Sn1 Ru1 147.69(17) . . ?
B2 Sn1 Ru1 129.66(17) . . ?
B5 Sn1 Ru1 131.52(16) . . ?
B1 Sn1 Ru1 122.83(15) . . ?

loop_
_geom_bond_atom_site_label_1
_geom_bond_atom_site_label_2
_geom_bond_distance
_geom_bond_site_symmetry_2
_geom_bond_publ_flag
C1 N1 1.136(7) . ?
C1 C2 1.475(9) . ?
C3 N2 1.136(8) . ?
C3 C4 1.438(10) . ?
C5 C8 1.569(8) . ?
C5 P1 1.843(5) . ?
C6 C8 1.551(8) . ?
C6 P2 1.835(6) . ?
C7 C8 1.548(7) . ?
C7 P3 1.818(6) . ?
C8 C9 1.536(8) . ?
C10 C15 1.374(8) . ?
C10 C11 1.377(7) . ?
C10 P1 1.856(6) . ?
C11 C12 1.406(7) . ?
C12 C13 1.347(9) . ?
C13 C14 1.382(10) . ?
C14 C15 1.378(9) . ?
C16 C21 1.392(9) . ?
C16 C17 1.400(8) . ?
C16 P1 1.824(6) . ?
C17 C18 1.383(10) . ?
C18 C19 1.381(11) . ?
C19 C20 1.384(10) . ?
C20 C21 1.398(9) . ?
C22 C23 1.385(9) . ?
C22 C27 1.408(8) . ?
C22 P2 1.845(6) . ?
C23 C24 1.386(8) . ?
C24 C25 1.393(10) . ?
C25 C26 1.362(12) . ?
C26 C27 1.382(10) . ?
C28 C29 1.384(9) . ?
C28 C33 1.409(9) . ?
C28 P2 1.821(6) . ?
C29 C30 1.408(10) . ?
C30 C31 1.352(11) . ?
C31 C32 1.382(12) . ?
C32 C33 1.382(10) . ?
C34 C39 1.382(9) . ?
C34 C35 1.393(9) . ?
C34 P3 1.850(6) . ?
C35 C36 1.380(10) . ?
C36 C37 1.395(13) . ?
C37 C38 1.377(14) . ?
C38 C39 1.404(10) . ?
C40 C41 1.385(8) . ?
C40 C45 1.390(8) . ?
C40 P3 1.839(5) . ?
C41 C42 1.390(9) . ?
C42 C43 1.395(11) . ?
C43 C44 1.374(10) . ?
C44 C45 1.405(7) . ?
C46 N3 1.106(14) . ?
C46 C47 1.486(16) . ?
C48 N4 1.057(19) . ?
C48 C49 1.39(2) . ?
C50 N5 1.26(2) . ?
C50 C51 1.59(3) . ?
C52 N6 1.162(15) . ?
C52 C53 1.408(14) . ?
B1 B7 1.741(9) . ?
B1 B6 1.757(9) . ?
B1 B2 1.876(9) . ?
B1 B5 1.878(10) . ?
B1 Sn1 2.363(6) . ?
B2 B8 1.764(9) . ?
B2 B7 1.778(9) . ?
B2 B3 1.885(9) . ?
B2 Sn1 2.332(6) . ?
B3 B8 1.763(9) . ?
B3 B9 1.767(9) . ?
B3 B4 1.888(10) . ?
B3 Sn1 2.308(6) . ?
B4 B9 1.757(9) . ?
B4 B10 1.770(9) . ?
B4 B5 1.874(9) . ?
B4 Sn1 2.309(6) . ?
B5 B6 1.769(9) . ?
B5 B10 1.779(9) . ?
B5 Sn1 2.336(6) . ?
B6 B7 1.764(10) . ?
B6 B11 1.775(9) . ?
B6 B10 1.792(9) . ?
B7 B11 1.783(9) . ?
B7 B8 1.783(9) . ?
B8 B11 1.795(9) . ?
B8 B9 1.799(10) . ?
B9 B10 1.767(10) . ?
B9 B11 1.782(9) . ?
B10 B11 1.760(10) . ?
N1 Ru1 2.116(5) . ?
N2 Ru1 2.085(5) . ?
P1 Ru1 2.3029(17) . ?
P2 Ru1 2.2884(15) . ?
P3 Ru1 2.3657(15) . ?
Ru1 Sn1 2.6562(8) . ?
